data_7243576
loop_
_publ_author_name
'Sa, Hayeon'
'Lee, Junsu'
'Hong, Yeongjin'
'Han, Mi-Kyung'
'Jo, Hongil'
'Moon, Dohyun'
'Ok, Kang Min'
'Kim, Sung-Jin'
'You, Tae-Soo'

_publ_section_title
;
 Early stage of the single-crystal growth and tipping point of the
 cationic site preference in Gd-doped Zintl phase thermoelectric materials
;
_journal_issue 40
_journal_name_full CrystEngComm
_journal_page_first 7097
_journal_page_last 7107
_journal_paper_doi 10.1039/D1CE00877C
_journal_volume 23
_journal_year 2021
_chemical_formula_moiety 'Ca10.63 Gd0.37 Sb9.74'
_chemical_formula_sum 'Ca10.63 Gd0.37 Sb9.74'
_chemical_formula_weight 1670.08
_chemical_name_systematic Ca10.63(2)Gd0.37Sb9.74(1)
_space_group_crystal_system tetragonal
_space_group_IT_number 139
_space_group_name_Hall '-I 4 2'
_space_group_name_H-M_alt 'I 4/m m m'
_audit_block_doi 10.25505/fiz.icsd.cc27y0bk
_audit_creation_method SHELXL-2013
_audit_update_record
;
2021-06-14 deposited with the CCDC.	2021-09-07 downloaded from the CCDC.
;
_cell_angle_alpha 90
_cell_angle_beta 90
_cell_angle_gamma 90
_cell_formula_units_Z 4
_cell_length_a 11.9875(17)
_cell_length_b 11.9875(17)
_cell_length_c 17.360(3)
_cell_measurement_reflns_used 9424
_cell_measurement_temperature 293(2)
_cell_measurement_theta_max 22.410
_cell_measurement_theta_min 1.772
_cell_volume 2494.6(7)
_computing_cell_refinement '<i>HKL3000sm</i>(Otwinowski & Minor, 1997)'
_computing_data_collection '<i>PAL BL2D-SMDC Program</i>(Shin et.al, 2016)'
_computing_data_reduction '<i>HKL3000sm</i>(Otwinowski & Minor, 1997)'
_computing_molecular_graphics '<i>DIAMOND 4</i>(Putz&Brandenburg, 2014)'
_computing_publication_material '<i>publCIF</i>(Westrip, 2010)'
_computing_structure_refinement '<i>SHELXL-2018</i>(Sheldrick, 2015b)'
_computing_structure_solution '<i>SHELXT-2018</i>(Sheldrick, 2015a)'
_diffrn_ambient_temperature 293(2)
_diffrn_measured_fraction_theta_full 0.996
_diffrn_measured_fraction_theta_max 0.999
_diffrn_measurement_device_type 'Rayonix MX225HS CCD area detector'
_diffrn_measurement_method 'omega scan'
_diffrn_radiation_type synchrotron
_diffrn_radiation_wavelength 0.610
_diffrn_reflns_av_R_equivalents 0.0855
_diffrn_reflns_av_unetI/netI 0.0264
_diffrn_reflns_Laue_measured_fraction_full 0.996
_diffrn_reflns_Laue_measured_fraction_max 0.999
_diffrn_reflns_limit_h_max 14
_diffrn_reflns_limit_h_min -14
_diffrn_reflns_limit_k_max 14
_diffrn_reflns_limit_k_min -14
_diffrn_reflns_limit_l_max 21
_diffrn_reflns_limit_l_min -21
_diffrn_reflns_number 9424
_diffrn_reflns_point_group_measured_fraction_full 0.996
_diffrn_reflns_point_group_measured_fraction_max 0.999
_diffrn_reflns_theta_full 21.469
_diffrn_reflns_theta_max 22.410
_diffrn_reflns_theta_min 1.772
_diffrn_source 'PLSII 2D bending magnet'
_exptl_absorpt_coefficient_mu 8.783
_exptl_absorpt_correction_T_max 0.891
_exptl_absorpt_correction_T_min 0.735
_exptl_absorpt_correction_type multi-scan
_exptl_absorpt_process_details '<i>HKL3000sm Scalepack</i>(Otwinowski et.al,2003)'
_exptl_crystal_colour grey
_exptl_crystal_density_diffrn 4.447
_exptl_crystal_density_meas 4.398
_exptl_crystal_density_method 'not measured'
_exptl_crystal_description block
_exptl_crystal_F_000 2932
_exptl_crystal_preparation 'Thermoelectric properties'
_exptl_crystal_recrystallization_method Arc-melting
_exptl_crystal_size_max 0.025
_exptl_crystal_size_mid 0.018
_exptl_crystal_size_min 0.009
_refine_diff_density_max 1.478
_refine_diff_density_min -2.276
_refine_diff_density_rms 0.252
_refine_ls_extinction_method none
_refine_ls_goodness_of_fit_ref 1.112
_refine_ls_hydrogen_treatment undef
_refine_ls_matrix_type full
_refine_ls_number_parameters 43
_refine_ls_number_reflns 770
_refine_ls_number_restraints 0
_refine_ls_restrained_S_all 1.112
_refine_ls_R_factor_all 0.0327
_refine_ls_R_factor_gt 0.0315
_refine_ls_shift/su_max 0.000
_refine_ls_shift/su_mean 0.000
_refine_ls_structure_factor_coef Fsqd
_refine_ls_weighting_details 'w=1/[\s^2^(Fo^2^)+(0.0486P)^2^+42.5657P] where P=(Fo^2^+2Fc^2^)/3'
_refine_ls_weighting_scheme calc
_refine_ls_wR_factor_gt 0.0908
_refine_ls_wR_factor_ref 0.0916
_reflns_Friedel_coverage 0.000
_reflns_number_gt 732
_reflns_number_total 770
_reflns_threshold_expression 'I > 2\s(I)'
_cod_data_source_file d1ce00877c2.cif
_cod_data_source_block JS92HY
_cod_depositor_comments 'Adding full bibliography for 7243575--7243577.cif.'
_cod_original_cell_volume 2494.7(9)
_cod_database_code 7243576
_shelx_space_group_comment
;
The symmetry employed for this shelxl refinement is uniquely defined
by the following loop, which should always be used as a source of
symmetry information in preference to the above space-group names.
They are only intended as comments.
;
_shelx_estimated_absorpt_t_min 0.810
_shelx_estimated_absorpt_t_max 0.925
_shelxl_version_number 2013-3

loop_
_space_group_symop_operation_xyz
'x, y, z'
'-x, -y, z'
'-y, x, z'
'y, -x, z'
'-x, y, -z'
'x, -y, -z'
'y, x, -z'
'-y, -x, -z'
'x+1/2, y+1/2, z+1/2'
'-x+1/2, -y+1/2, z+1/2'
'-y+1/2, x+1/2, z+1/2'
'y+1/2, -x+1/2, z+1/2'
'-x+1/2, y+1/2, -z+1/2'
'x+1/2, -y+1/2, -z+1/2'
'y+1/2, x+1/2, -z+1/2'
'-y+1/2, -x+1/2, -z+1/2'
'-x, -y, -z'
'x, y, -z'
'y, -x, -z'
'-y, x, -z'
'x, -y, z'
'-x, y, z'
'-y, -x, z'
'y, x, z'
'-x+1/2, -y+1/2, -z+1/2'
'x+1/2, y+1/2, -z+1/2'
'y+1/2, -x+1/2, -z+1/2'
'-y+1/2, x+1/2, -z+1/2'
'x+1/2, -y+1/2, z+1/2'
'-x+1/2, y+1/2, z+1/2'
'-y+1/2, -x+1/2, z+1/2'
'y+1/2, x+1/2, z+1/2'

loop_
_atom_site_label
_atom_site_type_symbol
_atom_site_fract_x
_atom_site_fract_y
_atom_site_fract_z
_atom_site_U_iso_or_equiv
_atom_site_adp_type
_atom_site_occupancy
_atom_site_site_symmetry_order
_atom_site_calc_flag
_atom_site_refinement_flags_posn
_atom_site_refinement_flags_adp
_atom_site_refinement_flags_occupancy
_atom_site_disorder_assembly
_atom_site_disorder_group
Ca1 Ca 0.0000 0.25195(15) 0.31076(10) 0.0249(7) Uani 0.976(4) 2 d S T P . .
Gd1 Gd 0.0000 0.25195(15) 0.31076(10) 0.0249(7) Uani 0.024(4) 2 d S T P . .
Ca2 Ca 0.0000 0.33792(13) 0.10258(9) 0.0216(6) Uani 0.942(3) 2 d S T P . .
Gd2 Gd 0.0000 0.33792(13) 0.10258(9) 0.0216(6) Uani 0.058(3) 2 d S T P . .
Ca3 Ca 0.3350(5) 0.3350(5) 0.0000 0.105(3) Uani 0.979(6) 4 d S T P . .
Gd3 Gd 0.3350(5) 0.3350(5) 0.0000 0.105(3) Uani 0.021(6) 4 d S T P . .
Ca4 Ca 0.0000 0.0000 0.1620(2) 0.0262(8) Uani 1 8 d S T P . .
Sb1 Sb 0.20670(4) 0.20670(4) 0.17610(4) 0.0235(2) Uani 1 2 d S T P . .
Sb2 Sb 0.15369(7) 0.5000 0.0000 0.0213(3) Uani 1 4 d S T P . .
Sb3 Sb 0.12618(12) 0.12618(12) 0.0000 0.0670(7) Uani 0.870(5) 4 d S T P . .
Sb4 Sb 0.0000 0.0000 0.36671(7) 0.0194(3) Uani 1 8 d S T P . .
Sb5 Sb 0.0000 0.5000 0.2500 0.0154(3) Uani 1 8 d S T P . .

loop_
_atom_site_aniso_label
_atom_site_aniso_U_11
_atom_site_aniso_U_22
_atom_site_aniso_U_33
_atom_site_aniso_U_23
_atom_site_aniso_U_13
_atom_site_aniso_U_12
Ca1 0.0309(12) 0.0168(11) 0.0269(10) 0.0009(7) 0.000 0.000
Gd1 0.0309(12) 0.0168(11) 0.0269(10) 0.0009(7) 0.000 0.000
Ca2 0.0198(9) 0.0237(9) 0.0213(8) 0.0010(6) 0.000 0.000
Gd2 0.0198(9) 0.0237(9) 0.0213(8) 0.0010(6) 0.000 0.000
Ca3 0.137(4) 0.137(4) 0.040(2) 0.000 0.000 0.117(4)
Gd3 0.137(4) 0.137(4) 0.040(2) 0.000 0.000 0.117(4)
Ca4 0.0212(11) 0.0212(11) 0.036(2) 0.000 0.000 0.000
Sb1 0.0214(3) 0.0214(3) 0.0276(4) 0.00231(17) 0.00231(17) 0.0061(2)
Sb2 0.0130(4) 0.0274(5) 0.0234(4) 0.000 0.000 0.000
Sb3 0.0797(9) 0.0797(9) 0.0416(8) 0.000 0.000 0.0096(10)
Sb4 0.0144(4) 0.0144(4) 0.0293(6) 0.000 0.000 0.000
Sb5 0.0140(4) 0.0140(4) 0.0183(5) 0.000 0.000 0.000

loop_
_atom_type_symbol
_atom_type_description
_atom_type_scat_dispersion_real
_atom_type_scat_dispersion_imag
_atom_type_scat_source
Ca Ca 0.1843 0.2288 'International Tables Vol C Tables 4.2.6.8 and 6.1.1.4'
Sb Sb -0.8380 1.1813 'International Tables Vol C Tables 4.2.6.8 and 6.1.1.4'
Gd Gd -0.2194 3.0199 'International Tables Vol C Tables 4.2.6.8 and 6.1.1.4'

loop_
_geom_angle_atom_site_label_1
_geom_angle_atom_site_label_2
_geom_angle_atom_site_label_3
_geom_angle
_geom_angle_site_symmetry_1
_geom_angle_site_symmetry_3
_geom_angle_publ_flag
Sb5 Ca1 Sb4 178.30(6) . . ?
Sb5 Ca1 Sb1 85.51(4) . . ?
Sb4 Ca1 Sb1 93.32(4) . . ?
Sb5 Ca1 Sb1 85.51(4) . 3 ?
Sb4 Ca1 Sb1 93.32(4) . 3 ?
Sb1 Ca1 Sb1 91.83(5) . 3 ?
Sb5 Ca1 Sb2 90.53(4) . 27_455 ?
Sb4 Ca1 Sb2 91.17(5) . 27_455 ?
Sb1 Ca1 Sb2 133.79(2) . 27_455 ?
Sb1 Ca1 Sb2 133.79(2) 3 27_455 ?
Sb5 Ca1 Sb1 83.69(3) . 25 ?
Sb4 Ca1 Sb1 96.49(3) . 25 ?
Sb1 Ca1 Sb1 49.87(2) . 25 ?
Sb1 Ca1 Sb1 140.82(5) 3 25 ?
Sb2 Ca1 Sb1 83.92(3) 27_455 25 ?
Sb5 Ca1 Sb1 83.69(3) . 27_455 ?
Sb4 Ca1 Sb1 96.49(3) . 27_455 ?
Sb1 Ca1 Sb1 140.82(5) . 27_455 ?
Sb1 Ca1 Sb1 49.87(2) 3 27_455 ?
Sb2 Ca1 Sb1 83.92(3) 27_455 27_455 ?
Sb1 Ca1 Sb1 162.36(6) 25 27_455 ?
Sb5 Ca1 Ca2 54.55(3) . . ?
Sb4 Ca1 Ca2 123.75(6) . . ?
Sb1 Ca1 Ca2 52.51(3) . . ?
Sb1 Ca1 Ca2 52.51(3) 3 . ?
Sb2 Ca1 Ca2 145.08(6) 27_455 . ?
Sb1 Ca1 Ca2 91.34(3) 25 . ?
Sb1 Ca1 Ca2 91.34(3) 27_455 . ?
Sb5 Ca1 Gd2 53.41(3) . 28 ?
Sb4 Ca1 Gd2 127.91(5) . 28 ?
Sb1 Ca1 Gd2 91.36(3) . 28 ?
Sb1 Ca1 Gd2 138.36(5) 3 28 ?
Sb2 Ca1 Gd2 51.70(3) 27_455 28 ?
Sb1 Ca1 Gd2 50.94(3) 25 28 ?
Sb1 Ca1 Gd2 111.43(5) 27_455 28 ?
Ca2 Ca1 Gd2 99.42(5) . 28 ?
Sb5 Ca1 Ca2 53.41(3) . 28 ?
Sb4 Ca1 Ca2 127.91(5) . 28 ?
Sb1 Ca1 Ca2 91.36(3) . 28 ?
Sb1 Ca1 Ca2 138.36(5) 3 28 ?
Sb2 Ca1 Ca2 51.70(3) 27_455 28 ?
Sb1 Ca1 Ca2 50.94(3) 25 28 ?
Sb1 Ca1 Ca2 111.43(5) 27_455 28 ?
Ca2 Ca1 Ca2 99.42(5) . 28 ?
Gd2 Ca1 Ca2 0.00(4) 28 28 ?
Sb5 Ca1 Ca2 53.41(3) . 27_455 ?
Sb4 Ca1 Ca2 127.91(5) . 27_455 ?
Sb1 Ca1 Ca2 138.36(5) . 27_455 ?
Sb1 Ca1 Ca2 91.36(3) 3 27_455 ?
Sb2 Ca1 Ca2 51.70(3) 27_455 27_455 ?
Sb1 Ca1 Ca2 111.43(5) 25 27_455 ?
Sb1 Ca1 Ca2 50.94(3) 27_455 27_455 ?
Ca2 Ca1 Ca2 99.42(5) . 27_455 ?
Gd2 Ca1 Ca2 60.49(5) 28 27_455 ?
Ca2 Ca1 Ca2 60.49(5) 28 27_455 ?
Sb1 Ca2 Sb1 101.47(5) . 3 ?
Sb1 Ca2 Sb5 88.83(4) . . ?
Sb1 Ca2 Sb5 88.83(4) 3 . ?
Sb1 Ca2 Sb2 94.258(19) . . ?
Sb1 Ca2 Sb2 164.03(4) 3 . ?
Sb5 Ca2 Sb2 94.34(4) . . ?
Sb1 Ca2 Sb2 164.03(4) . 17_565 ?
Sb1 Ca2 Sb2 94.257(19) 3 17_565 ?
Sb5 Ca2 Sb2 94.34(4) . 17_565 ?
Sb2 Ca2 Sb2 69.91(4) . 17_565 ?
Sb1 Ca2 Sb3 60.32(3) . . ?
Sb1 Ca2 Sb3 100.58(5) 3 . ?
Sb5 Ca2 Sb3 148.87(3) . . ?
Sb2 Ca2 Sb3 84.69(4) . . ?
Sb2 Ca2 Sb3 114.20(5) 17_565 . ?
Sb1 Ca2 Sb3 100.58(5) . 3 ?
Sb1 Ca2 Sb3 60.32(3) 3 3 ?
Sb5 Ca2 Sb3 148.87(3) . 3 ?
Sb2 Ca2 Sb3 114.20(5) . 3 ?
Sb2 Ca2 Sb3 84.69(4) 17_565 3 ?
Sb3 Ca2 Sb3 52.01(7) . 3 ?
Sb1 Ca2 Gd2 113.50(3) . 18 ?
Sb1 Ca2 Gd2 113.50(3) 3 18 ?
Sb5 Ca2 Gd2 142.80(3) . 18 ?
Sb2 Ca2 Gd2 56.37(3) . 18 ?
Sb2 Ca2 Gd2 56.37(3) 17_565 18 ?
Sb3 Ca2 Gd2 58.92(3) . 18 ?
Sb3 Ca2 Gd2 58.92(3) 3 18 ?
Sb1 Ca2 Ca2 113.50(3) . 18 ?
Sb1 Ca2 Ca2 113.50(3) 3 18 ?
Sb5 Ca2 Ca2 142.80(3) . 18 ?
Sb2 Ca2 Ca2 56.37(3) . 18 ?
Sb2 Ca2 Ca2 56.37(3) 17_565 18 ?
Sb3 Ca2 Ca2 58.92(3) . 18 ?
Sb3 Ca2 Ca2 58.92(3) 3 18 ?
Gd2 Ca2 Ca2 0.0 18 18 ?
Sb1 Ca2 Ca1 58.78(3) . . ?
Sb1 Ca2 Ca1 58.78(3) 3 . ?
Sb5 Ca2 Ca1 53.12(4) . . ?
Sb2 Ca2 Ca1 134.29(4) . . ?
Sb2 Ca2 Ca1 134.29(4) 17_565 . ?
Sb3 Ca2 Ca1 107.13(4) . . ?
Sb3 Ca2 Ca1 107.13(4) 3 . ?
Gd2 Ca2 Ca1 164.08(4) 18 . ?
Ca2 Ca2 Ca1 164.08(4) 18 . ?
Sb1 Ca2 Ca1 59.68(2) . 28 ?
Sb1 Ca2 Ca1 133.53(5) 3 28 ?
Sb5 Ca2 Ca1 52.03(3) . 28 ?
Sb2 Ca2 Ca1 58.00(3) . 28 ?
Sb2 Ca2 Ca1 110.69(4) 17_565 28 ?
Sb3 Ca2 Ca1 103.53(4) . 28 ?
Sb3 Ca2 Ca1 155.49(5) 3 28 ?
Gd2 Ca2 Ca1 112.96(3) 18 28 ?
Ca2 Ca2 Ca1 112.96(3) 18 28 ?
Ca1 Ca2 Ca1 76.29(4) . 28 ?
Sb2 Ca3 Sb2 174.6(3) 3_655 . ?
Sb2 Ca3 Sb3 87.31(16) 3_655 . ?
Sb2 Ca3 Sb3 87.31(16) . . ?
Sb2 Ca3 Sb4 92.08(12) 3_655 25 ?
Sb2 Ca3 Sb4 92.08(12) . 25 ?
Sb3 Ca3 Sb4 140.40(9) . 25 ?
Sb2 Ca3 Sb4 92.08(12) 3_655 9_554 ?
Sb2 Ca3 Sb4 92.08(12) . 9_554 ?
Sb3 Ca3 Sb4 140.40(9) . 9_554 ?
Sb4 Ca3 Sb4 79.19(17) 25 9_554 ?
Sb2 Ca3 Sb1 88.44(10) 3_655 18 ?
Sb2 Ca3 Sb1 88.44(10) . 18 ?
Sb3 Ca3 Sb1 54.57(10) . 18 ?
Sb4 Ca3 Sb1 165.02(19) 25 18 ?
Sb4 Ca3 Sb1 85.83(3) 9_554 18 ?
Sb2 Ca3 Sb1 88.44(10) 3_655 . ?
Sb2 Ca3 Sb1 88.44(10) . . ?
Sb3 Ca3 Sb1 54.57(10) . . ?
Sb4 Ca3 Sb1 85.83(3) 25 . ?
Sb4 Ca3 Sb1 165.03(19) 9_554 . ?
Sb1 Ca3 Sb1 109.1(2) 18 . ?
Sb2 Ca3 Gd3 137.69(16) 3_655 19_565 ?
Sb2 Ca3 Gd3 47.69(16) . 19_565 ?
Sb3 Ca3 Gd3 135.0 . 19_565 ?
Sb4 Ca3 Gd3 56.98(5) 25 19_565 ?
Sb4 Ca3 Gd3 56.98(5) 9_554 19_565 ?
Sb1 Ca3 Gd3 114.20(6) 18 19_565 ?
Sb1 Ca3 Gd3 114.20(6) . 19_565 ?
Sb2 Ca3 Gd3 47.69(16) 3_655 3_655 ?
Sb2 Ca3 Gd3 137.69(16) . 3_655 ?
Sb3 Ca3 Gd3 135.0 . 3_655 ?
Sb4 Ca3 Gd3 56.98(5) 25 3_655 ?
Sb4 Ca3 Gd3 56.98(5) 9_554 3_655 ?
Sb1 Ca3 Gd3 114.20(6) 18 3_655 ?
Sb1 Ca3 Gd3 114.20(6) . 3_655 ?
Gd3 Ca3 Gd3 90.0 19_565 3_655 ?
Sb2 Ca3 Ca3 137.69(16) 3_655 19_565 ?
Sb2 Ca3 Ca3 47.69(16) . 19_565 ?
Sb3 Ca3 Ca3 135.0 . 19_565 ?
Sb4 Ca3 Ca3 56.98(5) 25 19_565 ?
Sb4 Ca3 Ca3 56.98(5) 9_554 19_565 ?
Sb1 Ca3 Ca3 114.20(6) 18 19_565 ?
Sb1 Ca3 Ca3 114.20(6) . 19_565 ?
Gd3 Ca3 Ca3 0.0 19_565 19_565 ?
Gd3 Ca3 Ca3 90.0 3_655 19_565 ?
Sb2 Ca3 Ca3 47.69(16) 3_655 3_655 ?
Sb2 Ca3 Ca3 137.69(16) . 3_655 ?
Sb3 Ca3 Ca3 135.0 . 3_655 ?
Sb4 Ca3 Ca3 56.98(5) 25 3_655 ?
Sb4 Ca3 Ca3 56.98(5) 9_554 3_655 ?
Sb1 Ca3 Ca3 114.20(6) 18 3_655 ?
Sb1 Ca3 Ca3 114.20(6) . 3_655 ?
Gd3 Ca3 Ca3 90.0 19_565 3_655 ?
Gd3 Ca3 Ca3 0.00(17) 3_655 3_655 ?
Ca3 Ca3 Ca3 90.0 19_565 3_655 ?
Sb2 Ca3 Ca1 58.06(3) 3_655 25 ?
Sb2 Ca3 Ca1 123.00(4) . 25 ?
Sb3 Ca3 Ca1 99.59(12) . 25 ?
Sb4 Ca3 Ca1 49.06(5) 25 25 ?
Sb4 Ca3 Ca1 113.49(18) 9_554 25 ?
Sb1 Ca3 Ca1 140.37(14) 18 25 ?
Sb1 Ca3 Ca1 54.75(3) . 25 ?
Gd3 Ca3 Ca1 105.20(10) 19_565 25 ?
Gd3 Ca3 Ca1 60.15(9) 3_655 25 ?
Ca3 Ca3 Ca1 105.20(10) 19_565 25 ?
Ca3 Ca3 Ca1 60.15(9) 3_655 25 ?
Sb1 Ca4 Sb1 172.03(14) . 2 ?
Sb1 Ca4 Sb1 89.723(10) . 4 ?
Sb1 Ca4 Sb1 89.723(10) 2 4 ?
Sb1 Ca4 Sb1 89.723(10) . 3 ?
Sb1 Ca4 Sb1 89.723(10) 2 3 ?
Sb1 Ca4 Sb1 172.03(14) 4 3 ?
Sb1 Ca4 Sb3 131.23(11) . 17 ?
Sb1 Ca4 Sb3 56.74(4) 2 17 ?
Sb1 Ca4 Sb3 93.17(5) 4 17 ?
Sb1 Ca4 Sb3 93.17(5) 3 17 ?
Sb1 Ca4 Sb3 93.17(5) . 19 ?
Sb1 Ca4 Sb3 93.17(5) 2 19 ?
Sb1 Ca4 Sb3 56.74(4) 4 19 ?
Sb1 Ca4 Sb3 131.23(11) 3 19 ?
Sb3 Ca4 Sb3 50.68(6) 17 19 ?
Sb1 Ca4 Sb3 93.17(5) . 3 ?
Sb1 Ca4 Sb3 93.17(5) 2 3 ?
Sb1 Ca4 Sb3 131.23(11) 4 3 ?
Sb1 Ca4 Sb3 56.74(4) 3 3 ?
Sb3 Ca4 Sb3 50.68(6) 17 3 ?
Sb3 Ca4 Sb3 74.50(10) 19 3 ?
Sb1 Ca4 Sb3 56.74(4) . . ?
Sb1 Ca4 Sb3 131.23(11) 2 . ?
Sb1 Ca4 Sb3 93.17(5) 4 . ?
Sb1 Ca4 Sb3 93.17(5) 3 . ?
Sb3 Ca4 Sb3 74.50(10) 17 . ?
Sb3 Ca4 Sb3 50.68(6) 19 . ?
Sb3 Ca4 Sb3 50.68(6) 3 . ?
Sb1 Ca4 Sb4 86.02(7) . . ?
Sb1 Ca4 Sb4 86.02(7) 2 . ?
Sb1 Ca4 Sb4 86.02(7) 4 . ?
Sb1 Ca4 Sb4 86.02(7) 3 . ?
Sb3 Ca4 Sb4 142.75(5) 17 . ?
Sb3 Ca4 Sb4 142.75(5) 19 . ?
Sb3 Ca4 Sb4 142.75(5) 3 . ?
Sb3 Ca4 Sb4 142.75(5) . . ?
Sb1 Ca4 Gd1 54.45(3) . 4 ?
Sb1 Ca4 Gd1 119.41(8) 2 4 ?
Sb1 Ca4 Gd1 54.45(3) 4 4 ?
Sb1 Ca4 Gd1 119.41(8) 3 4 ?
Sb3 Ca4 Gd1 147.41(3) 17 4 ?
Sb3 Ca4 Gd1 101.06(3) 19 4 ?
Sb3 Ca4 Gd1 147.41(3) 3 4 ?
Sb3 Ca4 Gd1 101.06(3) . 4 ?
Sb4 Ca4 Gd1 49.48(5) . 4 ?
Sb1 Ca4 Ca1 54.45(3) . 4 ?
Sb1 Ca4 Ca1 119.41(8) 2 4 ?
Sb1 Ca4 Ca1 54.45(3) 4 4 ?
Sb1 Ca4 Ca1 119.41(8) 3 4 ?
Sb3 Ca4 Ca1 147.41(3) 17 4 ?
Sb3 Ca4 Ca1 101.06(3) 19 4 ?
Sb3 Ca4 Ca1 147.41(3) 3 4 ?
Sb3 Ca4 Ca1 101.06(3) . 4 ?
Sb4 Ca4 Ca1 49.48(5) . 4 ?
Gd1 Ca4 Ca1 0.00(4) 4 4 ?
Sb1 Ca4 Ca1 119.41(8) . 2 ?
Sb1 Ca4 Ca1 54.45(3) 2 2 ?
Sb1 Ca4 Ca1 54.45(3) 4 2 ?
Sb1 Ca4 Ca1 119.41(8) 3 2 ?
Sb3 Ca4 Ca1 101.06(3) 17 2 ?
Sb3 Ca4 Ca1 101.06(3) 19 2 ?
Sb3 Ca4 Ca1 147.41(3) 3 2 ?
Sb3 Ca4 Ca1 147.41(3) . 2 ?
Sb4 Ca4 Ca1 49.48(5) . 2 ?
Gd1 Ca4 Ca1 65.03(6) 4 2 ?
Ca1 Ca4 Ca1 65.03(6) 4 2 ?
Sb1 Sb1 Ca2 116.45(3) 25 . ?
Sb1 Sb1 Gd2 116.45(3) 25 4 ?
Ca2 Sb1 Gd2 127.01(6) . 4 ?
Sb1 Sb1 Ca2 116.45(3) 25 4 ?
Ca2 Sb1 Ca2 127.01(6) . 4 ?
Gd2 Sb1 Ca2 0.00(5) 4 4 ?
Sb1 Sb1 Gd1 66.97(3) 25 4 ?
Ca2 Sb1 Gd1 138.16(4) . 4 ?
Gd2 Sb1 Gd1 68.71(4) 4 4 ?
Ca2 Sb1 Gd1 68.71(4) 4 4 ?
Sb1 Sb1 Ca1 66.97(3) 25 4 ?
Ca2 Sb1 Ca1 138.16(4) . 4 ?
Gd2 Sb1 Ca1 68.71(4) 4 4 ?
Ca2 Sb1 Ca1 68.71(4) 4 4 ?
Gd1 Sb1 Ca1 0.00(6) 4 4 ?
Sb1 Sb1 Ca1 66.97(3) 25 . ?
Ca2 Sb1 Ca1 68.71(4) . . ?
Gd2 Sb1 Ca1 138.16(4) 4 . ?
Ca2 Sb1 Ca1 138.16(4) 4 . ?
Gd1 Sb1 Ca1 76.50(6) 4 . ?
Ca1 Sb1 Ca1 76.50(6) 4 . ?
Sb1 Sb1 Ca4 123.76(8) 25 . ?
Ca2 Sb1 Ca4 76.87(4) . . ?
Gd2 Sb1 Ca4 76.87(4) 4 . ?
Ca2 Sb1 Ca4 76.87(4) 4 . ?
Gd1 Sb1 Ca4 69.59(6) 4 . ?
Ca1 Sb1 Ca4 69.59(6) 4 . ?
Ca1 Sb1 Ca4 69.59(6) . . ?
Sb1 Sb1 Ca1 63.15(3) 25 25 ?
Ca2 Sb1 Ca1 136.23(4) . 25 ?
Gd2 Sb1 Ca1 69.38(4) 4 25 ?
Ca2 Sb1 Ca1 69.38(4) 4 25 ?
Gd1 Sb1 Ca1 84.33(5) 4 25 ?
Ca1 Sb1 Ca1 84.33(5) 4 25 ?
Ca1 Sb1 Ca1 130.12(2) . 25 ?
Ca4 Sb1 Ca1 143.11(3) . 25 ?
Sb1 Sb1 Gd1 63.15(3) 25 25 ?
Ca2 Sb1 Gd1 136.23(4) . 25 ?
Gd2 Sb1 Gd1 69.38(4) 4 25 ?
Ca2 Sb1 Gd1 69.38(4) 4 25 ?
Gd1 Sb1 Gd1 84.33(5) 4 25 ?
Ca1 Sb1 Gd1 84.33(5) 4 25 ?
Ca1 Sb1 Gd1 130.12(2) . 25 ?
Ca4 Sb1 Gd1 143.11(3) . 25 ?
Ca1 Sb1 Gd1 0.00(8) 25 25 ?
Gd3 Sb2 Ca3 0.00(17) 19_565 19_565 ?
Gd3 Sb2 Ca3 84.6(3) 19_565 . ?
Ca3 Sb2 Ca3 84.6(3) 19_565 . ?
Gd3 Sb2 Gd2 146.14(3) 19_565 18 ?
Ca3 Sb2 Gd2 146.14(3) 19_565 18 ?
Ca3 Sb2 Gd2 90.98(14) . 18 ?
Gd3 Sb2 Ca2 146.14(3) 19_565 18 ?
Ca3 Sb2 Ca2 146.14(3) 19_565 18 ?
Ca3 Sb2 Ca2 90.98(14) . 18 ?
Gd2 Sb2 Ca2 0.00(6) 18 18 ?
Gd3 Sb2 Gd2 90.98(14) 19_565 2_565 ?
Ca3 Sb2 Gd2 90.98(14) 19_565 2_565 ?
Ca3 Sb2 Gd2 146.14(3) . 2_565 ?
Gd2 Sb2 Gd2 110.09(4) 18 2_565 ?
Ca2 Sb2 Gd2 110.09(4) 18 2_565 ?
Gd3 Sb2 Ca2 90.98(14) 19_565 2_565 ?
Ca3 Sb2 Ca2 90.98(14) 19_565 2_565 ?
Ca3 Sb2 Ca2 146.14(3) . 2_565 ?
Gd2 Sb2 Ca2 110.09(4) 18 2_565 ?
Ca2 Sb2 Ca2 110.09(4) 18 2_565 ?
Gd2 Sb2 Ca2 0.0 2_565 2_565 ?
Gd3 Sb2 Gd2 90.98(14) 19_565 17_565 ?
Ca3 Sb2 Gd2 90.98(14) 19_565 17_565 ?
Ca3 Sb2 Gd2 146.14(3) . 17_565 ?
Gd2 Sb2 Gd2 74.34(5) 18 17_565 ?
Ca2 Sb2 Gd2 74.34(5) 18 17_565 ?
Gd2 Sb2 Gd2 67.25(5) 2_565 17_565 ?
Ca2 Sb2 Gd2 67.25(5) 2_565 17_565 ?
Gd3 Sb2 Ca2 90.98(14) 19_565 17_565 ?
Ca3 Sb2 Ca2 90.98(14) 19_565 17_565 ?
Ca3 Sb2 Ca2 146.14(3) . 17_565 ?
Gd2 Sb2 Ca2 74.34(5) 18 17_565 ?
Ca2 Sb2 Ca2 74.34(5) 18 17_565 ?
Gd2 Sb2 Ca2 67.25(5) 2_565 17_565 ?
Ca2 Sb2 Ca2 67.25(5) 2_565 17_565 ?
Gd2 Sb2 Ca2 0.00(5) 17_565 17_565 ?
Gd3 Sb2 Ca2 146.14(3) 19_565 . ?
Ca3 Sb2 Ca2 146.14(3) 19_565 . ?
Ca3 Sb2 Ca2 90.98(14) . . ?
Gd2 Sb2 Ca2 67.25(5) 18 . ?
Ca2 Sb2 Ca2 67.25(5) 18 . ?
Gd2 Sb2 Ca2 74.34(5) 2_565 . ?
Ca2 Sb2 Ca2 74.34(5) 2_565 . ?
Gd2 Sb2 Ca2 110.09(4) 17_565 . ?
Ca2 Sb2 Ca2 110.09(4) 17_565 . ?
Sb3 Sb3 Sb3 90.0 19 3 ?
Sb3 Sb3 Ca2 137.37(4) 19 . ?
Sb3 Sb3 Ca2 64.00(3) 3 . ?
Sb3 Sb3 Gd2 64.00(3) 19 4 ?
Sb3 Sb3 Gd2 137.37(4) 3 4 ?
Ca2 Sb3 Gd2 112.25(5) . 4 ?
Sb3 Sb3 Ca2 64.00(3) 19 4 ?
Sb3 Sb3 Ca2 137.37(4) 3 4 ?
Ca2 Sb3 Ca2 112.25(5) . 4 ?
Gd2 Sb3 Ca2 0.00(4) 4 4 ?
Sb3 Sb3 Gd2 64.00(3) 19 19 ?
Sb3 Sb3 Gd2 137.37(4) 3 19 ?
Ca2 Sb3 Gd2 155.73(7) . 19 ?
Gd2 Sb3 Gd2 62.15(5) 4 19 ?
Ca2 Sb3 Gd2 62.15(5) 4 19 ?
Sb3 Sb3 Ca2 64.00(3) 19 19 ?
Sb3 Sb3 Ca2 137.37(4) 3 19 ?
Ca2 Sb3 Ca2 155.73(7) . 19 ?
Gd2 Sb3 Ca2 62.15(5) 4 19 ?
Ca2 Sb3 Ca2 62.15(5) 4 19 ?
Gd2 Sb3 Ca2 0.00(6) 19 19 ?
Sb3 Sb3 Ca2 137.37(4) 19 18 ?
Sb3 Sb3 Ca2 64.00(3) 3 18 ?
Ca2 Sb3 Ca2 62.15(5) . 18 ?
Gd2 Sb3 Ca2 155.73(7) 4 18 ?
Ca2 Sb3 Ca2 155.73(7) 4 18 ?
Gd2 Sb3 Ca2 112.25(5) 19 18 ?
Ca2 Sb3 Ca2 112.25(5) 19 18 ?
Sb3 Sb3 Gd2 137.37(4) 19 18 ?
Sb3 Sb3 Gd2 64.00(3) 3 18 ?
Ca2 Sb3 Gd2 62.15(5) . 18 ?
Gd2 Sb3 Gd2 155.73(7) 4 18 ?
Ca2 Sb3 Gd2 155.73(7) 4 18 ?
Gd2 Sb3 Gd2 112.25(5) 19 18 ?
Ca2 Sb3 Gd2 112.25(5) 19 18 ?
Ca2 Sb3 Gd2 0.00(6) 18 18 ?
Sb3 Sb3 Ca4 64.66(3) 19 17 ?
Sb3 Sb3 Ca4 64.66(3) 3 17 ?
Ca2 Sb3 Ca4 122.56(3) . 17 ?
Gd2 Sb3 Ca4 122.56(3) 4 17 ?
Ca2 Sb3 Ca4 122.56(3) 4 17 ?
Gd2 Sb3 Ca4 73.52(3) 19 17 ?
Ca2 Sb3 Ca4 73.52(3) 19 17 ?
Ca2 Sb3 Ca4 73.52(3) 18 17 ?
Gd2 Sb3 Ca4 73.52(3) 18 17 ?
Sb3 Sb3 Ca4 64.66(3) 19 . ?
Sb3 Sb3 Ca4 64.66(3) 3 . ?
Ca2 Sb3 Ca4 73.52(3) . . ?
Gd2 Sb3 Ca4 73.52(3) 4 . ?
Ca2 Sb3 Ca4 73.52(3) 4 . ?
Gd2 Sb3 Ca4 122.56(3) 19 . ?
Ca2 Sb3 Ca4 122.56(3) 19 . ?
Ca2 Sb3 Ca4 122.56(3) 18 . ?
Gd2 Sb3 Ca4 122.56(3) 18 . ?
Ca4 Sb3 Ca4 105.50(10) 17 . ?
Ca1 Sb4 Gd1 84.62(2) . 3 ?
Ca1 Sb4 Gd1 144.34(7) . 2 ?
Gd1 Sb4 Gd1 84.62(2) 3 2 ?
Ca1 Sb4 Ca1 144.34(7) . 2 ?
Gd1 Sb4 Ca1 84.62(2) 3 2 ?
Gd1 Sb4 Ca1 0.00(6) 2 2 ?
Ca1 Sb4 Ca1 84.62(2) . 3 ?
Gd1 Sb4 Ca1 0.00(6) 3 3 ?
Gd1 Sb4 Ca1 84.62(2) 2 3 ?
Ca1 Sb4 Ca1 84.62(2) 2 3 ?
Ca1 Sb4 Gd1 84.62(2) . 4 ?
Gd1 Sb4 Gd1 144.34(7) 3 4 ?
Gd1 Sb4 Gd1 84.62(2) 2 4 ?
Ca1 Sb4 Gd1 84.62(2) 2 4 ?
Ca1 Sb4 Gd1 144.34(7) 3 4 ?
Ca1 Sb4 Ca1 84.62(2) . 4 ?
Gd1 Sb4 Ca1 144.34(7) 3 4 ?
Gd1 Sb4 Ca1 84.62(2) 2 4 ?
Ca1 Sb4 Ca1 84.62(2) 2 4 ?
Ca1 Sb4 Ca1 144.34(7) 3 4 ?
Gd1 Sb4 Ca1 0.00(6) 4 4 ?
Ca1 Sb4 Ca4 72.17(4) . . ?
Gd1 Sb4 Ca4 72.17(4) 3 . ?
Gd1 Sb4 Ca4 72.17(4) 2 . ?
Ca1 Sb4 Ca4 72.17(4) 2 . ?
Ca1 Sb4 Ca4 72.17(4) 3 . ?
Gd1 Sb4 Ca4 72.17(4) 4 . ?
Ca1 Sb4 Ca4 72.17(4) 4 . ?
Ca1 Sb4 Gd3 71.12(6) . 25 ?
Gd1 Sb4 Gd3 135.55(4) 3 25 ?
Gd1 Sb4 Gd3 135.55(4) 2 25 ?
Ca1 Sb4 Gd3 135.55(4) 2 25 ?
Ca1 Sb4 Gd3 135.55(4) 3 25 ?
Gd1 Sb4 Gd3 71.12(6) 4 25 ?
Ca1 Sb4 Gd3 71.12(6) 4 25 ?
Ca4 Sb4 Gd3 129.60(9) . 25 ?
Ca1 Sb4 Ca3 71.12(6) . 25 ?
Gd1 Sb4 Ca3 135.55(4) 3 25 ?
Gd1 Sb4 Ca3 135.55(4) 2 25 ?
Ca1 Sb4 Ca3 135.55(4) 2 25 ?
Ca1 Sb4 Ca3 135.55(4) 3 25 ?
Gd1 Sb4 Ca3 71.12(6) 4 25 ?
Ca1 Sb4 Ca3 71.12(6) 4 25 ?
Ca4 Sb4 Ca3 129.60(9) . 25 ?
Gd3 Sb4 Ca3 0.0 25 25 ?
Ca1 Sb4 Gd3 71.12(6) . 27_455 ?
Gd1 Sb4 Gd3 71.12(6) 3 27_455 ?
Gd1 Sb4 Gd3 135.55(3) 2 27_455 ?
Ca1 Sb4 Gd3 135.55(3) 2 27_455 ?
Ca1 Sb4 Gd3 71.12(6) 3 27_455 ?
Gd1 Sb4 Gd3 135.55(4) 4 27_455 ?
Ca1 Sb4 Gd3 135.55(4) 4 27_455 ?
Ca4 Sb4 Gd3 129.60(9) . 27_455 ?
Gd3 Sb4 Gd3 66.03(9) 25 27_455 ?
Ca3 Sb4 Gd3 66.03(9) 25 27_455 ?
Gd1 Sb5 Gd1 96.42(2) 27_455 2_565 ?
Gd1 Sb5 Ca1 0.00(2) 27_455 27_455 ?
Gd1 Sb5 Ca1 96.42(2) 2_565 27_455 ?
Gd1 Sb5 Ca1 96.42(2) 27_455 2_565 ?
Gd1 Sb5 Ca1 0.00(6) 2_565 2_565 ?
Ca1 Sb5 Ca1 96.42(2) 27_455 2_565 ?
Gd1 Sb5 Gd1 140.94(6) 27_455 28 ?
Gd1 Sb5 Gd1 96.42(2) 2_565 28 ?
Ca1 Sb5 Gd1 140.94(6) 27_455 28 ?
Ca1 Sb5 Gd1 96.42(2) 2_565 28 ?
Gd1 Sb5 Ca1 140.94(6) 27_455 28 ?
Gd1 Sb5 Ca1 96.42(2) 2_565 28 ?
Ca1 Sb5 Ca1 140.94(6) 27_455 28 ?
Ca1 Sb5 Ca1 96.42(2) 2_565 28 ?
Gd1 Sb5 Ca1 0.00(6) 28 28 ?
Gd1 Sb5 Ca1 96.42(2) 27_455 . ?
Gd1 Sb5 Ca1 140.94(6) 2_565 . ?
Ca1 Sb5 Ca1 96.42(2) 27_455 . ?
Ca1 Sb5 Ca1 140.94(6) 2_565 . ?
Gd1 Sb5 Ca1 96.42(2) 28 . ?
Ca1 Sb5 Ca1 96.42(2) 28 . ?
Gd1 Sb5 Gd2 146.73(4) 27_455 28 ?
Gd1 Sb5 Gd2 74.56(2) 2_565 28 ?
Ca1 Sb5 Gd2 146.73(4) 27_455 28 ?
Ca1 Sb5 Gd2 74.56(2) 2_565 28 ?
Gd1 Sb5 Gd2 72.32(4) 28 28 ?
Ca1 Sb5 Gd2 72.32(4) 28 28 ?
Ca1 Sb5 Gd2 74.56(2) . 28 ?
Gd1 Sb5 Ca2 146.73(4) 27_455 28 ?
Gd1 Sb5 Ca2 74.56(2) 2_565 28 ?
Ca1 Sb5 Ca2 146.73(4) 27_455 28 ?
Ca1 Sb5 Ca2 74.56(2) 2_565 28 ?
Gd1 Sb5 Ca2 72.32(4) 28 28 ?
Ca1 Sb5 Ca2 72.32(4) 28 28 ?
Ca1 Sb5 Ca2 74.56(2) . 28 ?
Gd2 Sb5 Ca2 0.00(5) 28 28 ?
Gd1 Sb5 Gd2 72.32(4) 27_455 27_455 ?
Gd1 Sb5 Gd2 74.56(2) 2_565 27_455 ?
Ca1 Sb5 Gd2 72.32(4) 27_455 27_455 ?
Ca1 Sb5 Gd2 74.56(2) 2_565 27_455 ?
Gd1 Sb5 Gd2 146.73(4) 28 27_455 ?
Ca1 Sb5 Gd2 146.73(4) 28 27_455 ?
Ca1 Sb5 Gd2 74.56(2) . 27_455 ?
Gd2 Sb5 Gd2 74.41(6) 28 27_455 ?
Ca2 Sb5 Gd2 74.41(6) 28 27_455 ?
Gd1 Sb5 Ca2 74.56(2) 27_455 2_565 ?
Gd1 Sb5 Ca2 72.32(4) 2_565 2_565 ?
Ca1 Sb5 Ca2 74.56(2) 27_455 2_565 ?
Ca1 Sb5 Ca2 72.32(4) 2_565 2_565 ?
Gd1 Sb5 Ca2 74.56(2) 28 2_565 ?
Ca1 Sb5 Ca2 74.56(2) 28 2_565 ?
Ca1 Sb5 Ca2 146.73(4) . 2_565 ?
Gd2 Sb5 Ca2 129.37(4) 28 2_565 ?
Ca2 Sb5 Ca2 129.37(4) 28 2_565 ?
Gd2 Sb5 Ca2 129.37(3) 27_455 2_565 ?

loop_
_geom_bond_atom_site_label_1
_geom_bond_atom_site_label_2
_geom_bond_distance
_geom_bond_site_symmetry_2
_geom_bond_publ_flag
Ca1 Sb5 3.1551(18) . ?
Ca1 Sb4 3.1726(18) . ?
Ca1 Sb1 3.4494(13) . ?
Ca1 Sb1 3.4494(13) 3 ?
Ca1 Sb2 3.4746(18) 27_455 ?
Ca1 Sb1 3.5580(8) 25 ?
Ca1 Sb1 3.5580(8) 27_455 ?
Ca1 Ca2 3.758(2) . ?
Ca1 Gd2 3.8576(19) 28 ?
Ca1 Ca2 3.8576(19) 28 ?
Ca1 Ca2 3.8576(19) 27_455 ?
Ca2 Sb1 3.2005(11) . ?
Ca2 Sb1 3.2005(11) 3 ?
Ca2 Sb5 3.2133(16) . ?
Ca2 Sb2 3.2157(14) . ?
Ca2 Sb2 3.2157(14) 17_565 ?
Ca2 Sb3 3.4499(15) . ?
Ca2 Sb3 3.4499(15) 3 ?
Ca2 Gd2 3.562(3) 18 ?
Ca2 Ca2 3.562(3) 18 ?
Ca2 Ca1 3.8576(19) 28 ?
Ca3 Sb2 2.9387(8) 3_655 ?
Ca3 Sb2 2.9387(8) . ?
Ca3 Sb3 3.540(8) . ?
Ca3 Sb4 3.630(6) 25 ?
Ca3 Sb4 3.630(6) 9_554 ?
Ca3 Sb1 3.752(5) 18 ?
Ca3 Sb1 3.752(5) . ?
Ca3 Gd3 3.956(12) 19_565 ?
Ca3 Gd3 3.956(12) 3_655 ?
Ca3 Ca3 3.956(12) 19_565 ?
Ca3 Ca3 3.956(12) 3_655 ?
Ca3 Ca1 3.974(2) 25 ?
Ca4 Sb1 3.5126(9) . ?
Ca4 Sb1 3.5127(9) 2 ?
Ca4 Sb1 3.5127(9) 4 ?
Ca4 Sb1 3.5127(9) 3 ?
Ca4 Sb3 3.534(4) 17 ?
Ca4 Sb3 3.534(4) 19 ?
Ca4 Sb3 3.534(4) 3 ?
Ca4 Sb3 3.534(4) . ?
Ca4 Sb4 3.553(4) . ?
Ca4 Gd1 3.973(3) 4 ?
Ca4 Ca1 3.973(3) 4 ?
Ca4 Ca1 3.973(3) 2 ?
Sb1 Sb1 2.9561(14) 25 ?
Sb1 Gd2 3.2005(11) 4 ?
Sb1 Ca2 3.2005(11) 4 ?
Sb1 Gd1 3.4494(13) 4 ?
Sb1 Ca1 3.4494(13) 4 ?
Sb1 Ca1 3.5580(8) 25 ?
Sb1 Gd1 3.5580(8) 25 ?
Sb2 Gd3 2.9387(8) 19_565 ?
Sb2 Ca3 2.9387(8) 19_565 ?
Sb2 Gd2 3.2157(14) 18 ?
Sb2 Ca2 3.2157(14) 18 ?
Sb2 Gd2 3.2157(14) 2_565 ?
Sb2 Ca2 3.2157(14) 2_565 ?
Sb2 Gd2 3.2157(14) 17_565 ?
Sb2 Ca2 3.2157(14) 17_565 ?
Sb3 Sb3 3.025(3) 19 ?
Sb3 Sb3 3.025(3) 3 ?
Sb3 Gd2 3.4499(15) 4 ?
Sb3 Ca2 3.4499(15) 4 ?
Sb3 Gd2 3.4499(15) 19 ?
Sb3 Ca2 3.4499(15) 19 ?
Sb3 Ca2 3.4499(15) 18 ?
Sb3 Gd2 3.4499(15) 18 ?
Sb3 Ca4 3.534(4) 17 ?
Sb4 Gd1 3.1726(18) 3 ?
Sb4 Gd1 3.1726(18) 2 ?
Sb4 Ca1 3.1726(18) 2 ?
Sb4 Ca1 3.1726(18) 3 ?
Sb4 Gd1 3.1726(18) 4 ?
Sb4 Ca1 3.1726(18) 4 ?
Sb4 Gd3 3.630(6) 25 ?
Sb4 Ca3 3.630(6) 25 ?
Sb4 Gd3 3.630(6) 27_455 ?
Sb5 Gd1 3.1551(18) 27_455 ?
Sb5 Gd1 3.1551(18) 2_565 ?
Sb5 Ca1 3.1551(18) 27_455 ?
Sb5 Ca1 3.1551(18) 2_565 ?
Sb5 Gd1 3.1551(18) 28 ?
Sb5 Ca1 3.1551(18) 28 ?
Sb5 Gd2 3.2133(16) 28 ?
Sb5 Ca2 3.2133(16) 28 ?
Sb5 Gd2 3.2133(16) 27_455 ?
Sb5 Ca2 3.2133(16) 2_565 ?
